data_7716979
loop_
_publ_author_name
'Xin, Xiaoqing'
'Sheng, Weiming'
'Zhang, Qian'
'Qi, Ruogu'
'Zhu, Qin'
'Zhu, Congqing'

_publ_section_title
;
 Synthesis and characterization of homometallic cobalt complexes with
 metal-metal interactions.
;
_journal_issue 37
_journal_name_full 'Dalton transactions (Cambridge, England : 2003)'
_journal_page_first 15696
_journal_page_last 15702
_journal_paper_doi 10.1039/d4dt01301h
_journal_volume 53
_journal_year 2024
_chemical_formula_moiety 'C30 H38 Co2 N10'
_chemical_formula_sum 'C30 H38 Co2 N10'
_chemical_formula_weight 656.56
_space_group_crystal_system monoclinic
_space_group_IT_number 14
_space_group_name_Hall '-P 2ybc'
_space_group_name_H-M_alt 'P 1 21/c 1'
_atom_sites_solution_hydrogens geom
_audit_creation_date 2024-04-09
_audit_creation_method
;
Olex2 1.3
(compiled 2020.11.12 svn.r5f609507 for OlexSys, GUI svn.r6272)
;
_audit_update_record
;
2024-04-09 deposited with the CCDC.	2024-09-04 downloaded from the CCDC.
;
_cell_angle_alpha 90
_cell_angle_beta 106.8170(10)
_cell_angle_gamma 90
_cell_formula_units_Z 4
_cell_length_a 12.9492(4)
_cell_length_b 12.5051(4)
_cell_length_c 18.2150(6)
_cell_measurement_reflns_used 7190
_cell_measurement_temperature 193(2)
_cell_measurement_theta_max 27.45
_cell_measurement_theta_min 2.31
_cell_volume 2823.43(16)
_computing_cell_refinement 'SAINT V8.40B (?, 2016)'
_computing_data_reduction 'SAINT V8.40B (?, 2016)'
_computing_molecular_graphics 'Olex2 1.3 (Dolomanov et al., 2009)'
_computing_publication_material 'Olex2 1.3 (Dolomanov et al., 2009)'
_computing_structure_refinement 'SHELXL 2018/3 (Sheldrick, 2015)'
_computing_structure_solution 'SHELXT 2018/2 (Sheldrick, 2018)'
_diffrn_ambient_temperature 193(2)
_diffrn_measured_fraction_theta_full 0.998
_diffrn_measured_fraction_theta_max 0.996
_diffrn_measurement_device_type 'Bruker APEX-II CCD'
_diffrn_measurement_method '\f and \w scans'
_diffrn_radiation_type MoK\a
_diffrn_radiation_wavelength 0.71073
_diffrn_reflns_av_R_equivalents 0.0744
_diffrn_reflns_av_unetI/netI 0.0685
_diffrn_reflns_Laue_measured_fraction_full 0.998
_diffrn_reflns_Laue_measured_fraction_max 0.996
_diffrn_reflns_limit_h_max 15
_diffrn_reflns_limit_h_min -16
_diffrn_reflns_limit_k_max 14
_diffrn_reflns_limit_k_min -16
_diffrn_reflns_limit_l_max 23
_diffrn_reflns_limit_l_min -23
_diffrn_reflns_number 24771
_diffrn_reflns_point_group_measured_fraction_full 0.998
_diffrn_reflns_point_group_measured_fraction_max 0.996
_diffrn_reflns_theta_full 25.242
_diffrn_reflns_theta_max 27.512
_diffrn_reflns_theta_min 2.004
_diffrn_source_current 40.0
_diffrn_source_power 1.8
_diffrn_source_voltage 45.0
_diffrn_standards_number 0
_exptl_absorpt_coefficient_mu 1.216
_exptl_absorpt_correction_T_max 0.7456
_exptl_absorpt_correction_T_min 0.6319
_exptl_absorpt_correction_type multi-scan
_exptl_absorpt_process_details
;
SADABS-2016/2 (Bruker,2016/2) was used for absorption correction.
wR2(int) was 0.1355 before and 0.0593 after correction.
The Ratio of minimum to maximum transmission is 0.8475.
The \l/2 correction factor is Not present.
;
_exptl_crystal_colour green
_exptl_crystal_colour_primary green
_exptl_crystal_density_diffrn 1.545
_exptl_crystal_description block
_exptl_crystal_F_000 1368
_exptl_crystal_size_max 0.1
_exptl_crystal_size_mid 0.1
_exptl_crystal_size_min 0.1
_refine_diff_density_max 0.777
_refine_diff_density_min -0.733
_refine_diff_density_rms 0.106
_refine_ls_extinction_method none
_refine_ls_goodness_of_fit_ref 1.021
_refine_ls_hydrogen_treatment constr
_refine_ls_matrix_type full
_refine_ls_number_parameters 381
_refine_ls_number_reflns 6473
_refine_ls_number_restraints 0
_refine_ls_restrained_S_all 1.021
_refine_ls_R_factor_all 0.0724
_refine_ls_R_factor_gt 0.0454
_refine_ls_shift/su_max 0.001
_refine_ls_shift/su_mean 0.000
_refine_ls_structure_factor_coef Fsqd
_refine_ls_weighting_details 'w=1/[\s^2^(Fo^2^)+(0.0615P)^2^+0.7359P] where P=(Fo^2^+2Fc^2^)/3'
_refine_ls_weighting_scheme calc
_refine_ls_wR_factor_gt 0.1077
_refine_ls_wR_factor_ref 0.1233
_reflns_Friedel_coverage 0.000
_reflns_number_gt 4767
_reflns_number_total 6473
_reflns_threshold_expression 'I > 2\s(I)'
_cod_data_source_file d4dt01301h2.cif
_cod_data_source_block x1_a
_cod_depositor_comments 'Adding full bibliography for 7716976--7716979.cif.'
_cod_database_code 7716979
_shelx_shelxl_version_number 2018/3
_shelx_space_group_comment
;
The symmetry employed for this shelxl refinement is uniquely defined
by the following loop, which should always be used as a source of
symmetry information in preference to the above space-group names.
They are only intended as comments.
;
_shelx_estimated_absorpt_t_max 0.888
_shelx_estimated_absorpt_t_min 0.888
_olex2_refinement_description
;
1.a Secondary CH2 refined with riding coordinates:
 C5(H5A,H5B), C3(H3A,H3B), C4(H4A,H4B), C17(H17A,H17B), C20(H20A,H20B),
 C19(H19A,H19B), C18(H18A,H18B), C2(H2A,H2B)
1.b Aromatic/amide H refined with riding coordinates:
 C30(H30), C25(H25), C12(H12), C15(H15), C22(H22), C10(H10), C23(H23),
 C13(H13), C27(H27), C9(H9), C7(H7), C24(H24), C28(H28), C8(H8), C29(H29),
 C14(H14)
1.c Idealised Me refined as rotating group:
 C1(H1A,H1B,H1C), C16(H16A,H16B,H16C)
;
_olex2_submission_special_instructions 'No special instructions were received'

loop_
_space_group_symop_operation_xyz
'x, y, z'
'-x, y+1/2, -z+1/2'
'-x, -y, -z'
'x, -y-1/2, z-1/2'

loop_
_atom_site_label
_atom_site_type_symbol
_atom_site_fract_x
_atom_site_fract_y
_atom_site_fract_z
_atom_site_U_iso_or_equiv
_atom_site_adp_type
_atom_site_occupancy
_atom_site_site_symmetry_order
_atom_site_calc_flag
_atom_site_refinement_flags_posn
_atom_site_refinement_flags_adp
_atom_site_refinement_flags_occupancy
_atom_site_disorder_assembly
_atom_site_disorder_group
Co2 Co 0.69340(3) 0.38799(3) 0.23137(2) 0.01708(12) Uani 1 1 d . . . . .
Co1 Co 0.79239(3) 0.54670(3) 0.22952(2) 0.01659(12) Uani 1 1 d . . . . .
N10 N 0.90745(19) 0.4944(2) 0.31887(13) 0.0188(5) Uani 1 1 d . . . . .
N9 N 0.86791(19) 0.47812(19) 0.16403(14) 0.0182(5) Uani 1 1 d . . . . .
N3 N 0.6737(2) 0.5854(2) 0.13949(14) 0.0205(5) Uani 1 1 d . . . . .
N8 N 0.82104(19) 0.3309(2) 0.30232(14) 0.0207(5) Uani 1 1 d . . . . .
N2 N 0.7224(2) 0.6051(2) 0.30054(14) 0.0208(5) Uani 1 1 d . . . . .
N5 N 0.56415(19) 0.4550(2) 0.16496(14) 0.0201(5) Uani 1 1 d . . . . .
N4 N 0.65323(19) 0.4422(2) 0.32125(14) 0.0201(5) Uani 1 1 d . . . . .
N7 N 0.73891(19) 0.3458(2) 0.14201(14) 0.0193(5) Uani 1 1 d . . . . .
N6 N 0.6420(2) 0.2111(2) 0.21964(14) 0.0226(6) Uani 1 1 d . . . . .
N1 N 0.8309(2) 0.7231(2) 0.21458(14) 0.0221(6) Uani 1 1 d . . . . .
C11 C 0.5764(2) 0.5425(2) 0.12272(16) 0.0202(6) Uani 1 1 d . . . . .
C26 C 0.8984(2) 0.3928(2) 0.34535(16) 0.0193(6) Uani 1 1 d . . . . .
C21 C 0.8226(2) 0.3876(2) 0.12436(16) 0.0182(6) Uani 1 1 d . . . . .
C6 C 0.6816(2) 0.5452(2) 0.34502(16) 0.0202(6) Uani 1 1 d . . . . .
C30 C 0.9949(2) 0.5528(3) 0.35497(17) 0.0245(7) Uani 1 1 d . . . . .
H30 H 1.002155 0.621349 0.334494 0.029 Uiso 1 1 calc R U . . .
C25 C 0.9611(2) 0.5153(3) 0.15587(17) 0.0230(7) Uani 1 1 d . . . . .
H25 H 0.993699 0.574217 0.186894 0.028 Uiso 1 1 calc R U . . .
C12 C 0.4831(2) 0.5810(3) 0.06485(17) 0.0244(7) Uani 1 1 d . . . . .
H12 H 0.490696 0.637040 0.031585 0.029 Uiso 1 1 calc R U . . .
C5 C 0.6845(3) 0.6809(3) 0.09598(18) 0.0269(7) Uani 1 1 d . . . . .
H5A H 0.626763 0.732502 0.096746 0.032 Uiso 1 1 calc R U . . .
H5B H 0.676016 0.661127 0.041937 0.032 Uiso 1 1 calc R U . . .
C1 C 0.9359(2) 0.7788(3) 0.24153(18) 0.0270(7) Uani 1 1 d . . . . .
H1A H 0.958576 0.781730 0.297697 0.041 Uiso 1 1 calc R U . . .
H1B H 0.928574 0.851693 0.220850 0.041 Uiso 1 1 calc R U . . .
H1C H 0.989990 0.739994 0.223902 0.041 Uiso 1 1 calc R U . . .
C15 C 0.4644(2) 0.4172(3) 0.15732(18) 0.0242(7) Uani 1 1 d . . . . .
H15 H 0.457223 0.359807 0.189636 0.029 Uiso 1 1 calc R U . . .
C22 C 0.8705(2) 0.3462(3) 0.06863(17) 0.0232(7) Uani 1 1 d . . . . .
H22 H 0.837149 0.288197 0.036939 0.028 Uiso 1 1 calc R U . . .
C10 C 0.6028(3) 0.3821(3) 0.36132(19) 0.0267(7) Uani 1 1 d . . . . .
H10 H 0.580838 0.312284 0.342668 0.032 Uiso 1 1 calc R U . . .
C3 C 0.7532(3) 0.7150(3) 0.32221(18) 0.0267(7) Uani 1 1 d . . . . .
H3A H 0.825457 0.717216 0.360144 0.032 Uiso 1 1 calc R U . . .
H3B H 0.700723 0.748249 0.345494 0.032 Uiso 1 1 calc R U . . .
C23 C 0.9638(3) 0.3891(3) 0.06027(18) 0.0263(7) Uani 1 1 d . . . . .
H23 H 0.995030 0.360534 0.023281 0.032 Uiso 1 1 calc R U . . .
C13 C 0.3838(3) 0.5377(3) 0.05719(19) 0.0285(8) Uani 1 1 d . . . . .
H13 H 0.322705 0.563396 0.018536 0.034 Uiso 1 1 calc R U . . .
C4 C 0.7938(3) 0.7329(3) 0.12994(17) 0.0267(7) Uani 1 1 d . . . . .
H4A H 0.847203 0.698769 0.108028 0.032 Uiso 1 1 calc R U . . .
H4B H 0.789170 0.809529 0.115696 0.032 Uiso 1 1 calc R U . . .
C27 C 0.9740(3) 0.3602(3) 0.41612(17) 0.0250(7) Uani 1 1 d . . . . .
H27 H 0.964040 0.294050 0.438775 0.030 Uiso 1 1 calc R U . . .
C17 C 0.6122(3) 0.1991(3) 0.13535(17) 0.0254(7) Uani 1 1 d . . . . .
H17A H 0.541534 0.233957 0.112245 0.030 Uiso 1 1 calc R U . . .
H17B H 0.604396 0.122212 0.122074 0.030 Uiso 1 1 calc R U . . .
C20 C 0.8077(2) 0.2235(2) 0.32755(18) 0.0240(7) Uani 1 1 d . . . . .
H20A H 0.766013 0.224816 0.365327 0.029 Uiso 1 1 calc R U . . .
H20B H 0.878992 0.190876 0.352134 0.029 Uiso 1 1 calc R U . . .
C19 C 0.7479(2) 0.1594(2) 0.25749(18) 0.0253(7) Uani 1 1 d . . . . .
H19A H 0.791567 0.155665 0.221043 0.030 Uiso 1 1 calc R U . . .
H19B H 0.735986 0.085588 0.272923 0.030 Uiso 1 1 calc R U . . .
C9 C 0.5805(3) 0.4140(3) 0.42743(19) 0.0330(8) Uani 1 1 d . . . . .
H9 H 0.542450 0.368929 0.452663 0.040 Uiso 1 1 calc R U . . .
C16 C 0.5583(3) 0.1574(3) 0.24622(19) 0.0289(7) Uani 1 1 d . . . . .
H16A H 0.580937 0.154704 0.302391 0.043 Uiso 1 1 calc R U . . .
H16B H 0.547801 0.084470 0.225678 0.043 Uiso 1 1 calc R U . . .
H16C H 0.490491 0.197209 0.228298 0.043 Uiso 1 1 calc R U . . .
C7 C 0.6649(2) 0.5800(3) 0.41614(18) 0.0258(7) Uani 1 1 d . . . . .
H7 H 0.688456 0.649078 0.435634 0.031 Uiso 1 1 calc R U . . .
C18 C 0.6953(3) 0.2481(3) 0.10199(17) 0.0254(7) Uani 1 1 d . . . . .
H18A H 0.754569 0.196346 0.106003 0.030 Uiso 1 1 calc R U . . .
H18B H 0.661758 0.263944 0.046980 0.030 Uiso 1 1 calc R U . . .
C2 C 0.7546(3) 0.7747(3) 0.25060(18) 0.0266(7) Uani 1 1 d . . . . .
H2A H 0.681238 0.774985 0.213979 0.032 Uiso 1 1 calc R U . . .
H2B H 0.776590 0.849736 0.263658 0.032 Uiso 1 1 calc R U . . .
C24 C 1.0128(3) 0.4747(3) 0.10610(18) 0.0275(7) Uani 1 1 d . . . . .
H24 H 1.079275 0.503694 0.103036 0.033 Uiso 1 1 calc R U . . .
C28 C 1.0597(3) 0.4228(3) 0.45106(18) 0.0275(7) Uani 1 1 d . . . . .
H28 H 1.109985 0.399740 0.497453 0.033 Uiso 1 1 calc R U . . .
C8 C 0.6158(3) 0.5148(3) 0.45571(18) 0.0309(8) Uani 1 1 d . . . . .
H8 H 0.605627 0.538275 0.502736 0.037 Uiso 1 1 calc R U . . .
C29 C 1.0741(3) 0.5209(3) 0.41898(18) 0.0303(8) Uani 1 1 d . . . . .
H29 H 1.136098 0.563700 0.440533 0.036 Uiso 1 1 calc R U . . .
C14 C 0.3719(3) 0.4559(3) 0.10602(19) 0.0292(8) Uani 1 1 d . . . . .
H14 H 0.302925 0.427949 0.103980 0.035 Uiso 1 1 calc R U . . .

loop_
_atom_site_aniso_label
_atom_site_aniso_U_11
_atom_site_aniso_U_22
_atom_site_aniso_U_33
_atom_site_aniso_U_23
_atom_site_aniso_U_13
_atom_site_aniso_U_12
Co2 0.0142(2) 0.0185(2) 0.0180(2) 0.00191(16) 0.00379(15) 0.00068(15)
Co1 0.0152(2) 0.0179(2) 0.0168(2) 0.00003(16) 0.00472(15) 0.00026(15)
N10 0.0181(12) 0.0216(13) 0.0169(12) -0.0006(10) 0.0052(10) -0.0002(10)
N9 0.0172(12) 0.0187(13) 0.0193(12) 0.0010(10) 0.0061(10) 0.0017(10)
N3 0.0213(13) 0.0183(13) 0.0209(13) 0.0047(11) 0.0044(10) 0.0002(10)
N8 0.0168(12) 0.0214(14) 0.0233(13) 0.0024(11) 0.0048(10) 0.0011(10)
N2 0.0193(12) 0.0205(14) 0.0240(13) -0.0016(11) 0.0083(10) 0.0030(10)
N5 0.0168(12) 0.0207(14) 0.0222(13) -0.0011(10) 0.0048(10) -0.0016(10)
N4 0.0149(12) 0.0240(14) 0.0214(13) 0.0040(11) 0.0053(10) 0.0024(10)
N7 0.0183(12) 0.0182(13) 0.0206(12) 0.0003(10) 0.0047(10) 0.0007(10)
N6 0.0185(12) 0.0219(14) 0.0262(14) 0.0042(11) 0.0045(11) -0.0023(11)
N1 0.0209(13) 0.0220(14) 0.0242(13) -0.0006(11) 0.0079(11) -0.0018(11)
C11 0.0218(15) 0.0229(16) 0.0155(14) -0.0008(12) 0.0047(12) 0.0031(12)
C26 0.0154(13) 0.0246(16) 0.0181(14) 0.0016(12) 0.0054(11) 0.0056(12)
C21 0.0178(14) 0.0197(15) 0.0149(13) -0.0004(12) 0.0012(11) 0.0016(11)
C6 0.0123(13) 0.0278(17) 0.0204(15) -0.0004(13) 0.0045(11) 0.0059(12)
C30 0.0226(15) 0.0259(18) 0.0247(16) -0.0009(13) 0.0062(13) -0.0012(13)
C25 0.0233(16) 0.0214(16) 0.0254(16) -0.0011(13) 0.0085(13) -0.0030(13)
C12 0.0249(16) 0.0234(17) 0.0227(16) 0.0045(13) 0.0034(13) 0.0023(13)
C5 0.0298(17) 0.0242(17) 0.0246(16) 0.0067(14) 0.0048(13) -0.0035(14)
C1 0.0243(16) 0.0239(17) 0.0332(18) -0.0009(14) 0.0088(14) -0.0082(13)
C15 0.0204(15) 0.0233(16) 0.0292(17) -0.0007(14) 0.0076(13) -0.0027(13)
C22 0.0268(16) 0.0228(17) 0.0196(15) -0.0040(13) 0.0063(13) 0.0002(13)
C10 0.0264(16) 0.0263(18) 0.0302(17) 0.0037(14) 0.0123(14) 0.0022(14)
C3 0.0265(17) 0.0265(18) 0.0307(17) -0.0076(14) 0.0137(14) -0.0004(14)
C23 0.0308(17) 0.0276(18) 0.0244(16) -0.0002(14) 0.0144(14) 0.0013(14)
C13 0.0204(16) 0.0292(19) 0.0288(17) 0.0009(14) -0.0041(13) 0.0038(13)
C4 0.0308(17) 0.0246(17) 0.0247(16) 0.0057(14) 0.0079(14) -0.0041(14)
C27 0.0239(16) 0.0290(18) 0.0206(15) 0.0020(13) 0.0041(13) 0.0022(13)
C17 0.0252(16) 0.0231(17) 0.0251(16) -0.0035(13) 0.0030(13) -0.0046(13)
C20 0.0219(15) 0.0202(16) 0.0277(16) 0.0068(13) 0.0036(13) 0.0007(12)
C19 0.0241(16) 0.0165(16) 0.0333(17) 0.0058(14) 0.0052(14) 0.0037(13)
C9 0.0327(19) 0.039(2) 0.0316(18) 0.0077(16) 0.0154(15) 0.0033(16)
C16 0.0252(16) 0.0265(18) 0.0341(18) 0.0031(15) 0.0069(14) -0.0084(14)
C7 0.0212(15) 0.0324(18) 0.0230(16) -0.0038(14) 0.0049(13) 0.0019(14)
C18 0.0286(17) 0.0234(17) 0.0240(16) -0.0036(13) 0.0073(14) -0.0039(13)
C2 0.0264(16) 0.0198(17) 0.0337(18) -0.0013(14) 0.0086(14) 0.0009(13)
C24 0.0270(17) 0.0309(19) 0.0281(17) -0.0005(14) 0.0133(14) -0.0020(14)
C28 0.0220(16) 0.036(2) 0.0207(15) -0.0013(14) 0.0010(13) 0.0053(14)
C8 0.0288(17) 0.045(2) 0.0210(16) 0.0021(15) 0.0111(14) 0.0079(16)
C29 0.0210(16) 0.041(2) 0.0267(17) -0.0074(15) 0.0031(13) -0.0059(15)
C14 0.0180(15) 0.035(2) 0.0310(18) 0.0020(15) 0.0010(13) -0.0014(14)

loop_
_atom_type_symbol
_atom_type_description
_atom_type_scat_dispersion_real
_atom_type_scat_dispersion_imag
_atom_type_scat_source
C C 0.0033 0.0016 'International Tables Vol C Tables 4.2.6.8 and 6.1.1.4'
H H 0.0000 0.0000 'International Tables Vol C Tables 4.2.6.8 and 6.1.1.4'
Co Co 0.3494 0.9721 'International Tables Vol C Tables 4.2.6.8 and 6.1.1.4'
N N 0.0061 0.0033 'International Tables Vol C Tables 4.2.6.8 and 6.1.1.4'

loop_
_geom_angle_atom_site_label_1
_geom_angle_atom_site_label_2
_geom_angle_atom_site_label_3
_geom_angle
_geom_angle_site_symmetry_1
_geom_angle_site_symmetry_3
_geom_angle_publ_flag
N8 Co2 Co1 87.55(8) . . ?
N8 Co2 N5 175.53(11) . . ?
N8 Co2 N4 87.23(10) . . ?
N8 Co2 N7 92.97(10) . . ?
N8 Co2 N6 82.77(10) . . ?
N5 Co2 Co1 90.10(7) . . ?
N5 Co2 N4 88.97(10) . . ?
N5 Co2 N7 90.62(10) . . ?
N5 Co2 N6 100.53(9) . . ?
N4 Co2 Co1 89.86(8) . . ?
N4 Co2 N6 105.58(10) . . ?
N7 Co2 Co1 85.38(7) . . ?
N7 Co2 N4 175.22(10) . . ?
N7 Co2 N6 79.18(10) . . ?
N6 Co2 Co1 161.27(7) . . ?
N10 Co1 Co2 89.62(7) . . ?
N10 Co1 N1 106.14(10) . . ?
N9 Co1 Co2 90.54(7) . . ?
N9 Co1 N10 88.06(10) . . ?
N9 Co1 N3 90.42(10) . . ?
N9 Co1 N1 100.71(10) . . ?
N3 Co1 Co2 85.53(8) . . ?
N3 Co1 N10 174.91(10) . . ?
N3 Co1 N1 78.92(10) . . ?
N2 Co1 Co2 86.93(8) . . ?
N2 Co1 N10 87.78(10) . . ?
N2 Co1 N9 175.15(11) . . ?
N2 Co1 N3 93.50(11) . . ?
N2 Co1 N1 82.86(10) . . ?
N1 Co1 Co2 160.78(7) . . ?
C26 N10 Co1 118.31(19) . . ?
C30 N10 Co1 123.4(2) . . ?
C30 N10 C26 118.3(2) . . ?
C21 N9 Co1 118.0(2) . . ?
C25 N9 Co1 122.9(2) . . ?
C25 N9 C21 119.1(3) . . ?
C11 N3 Co1 124.0(2) . . ?
C11 N3 C5 116.1(2) . . ?
C5 N3 Co1 118.80(19) . . ?
C26 N8 Co2 122.4(2) . . ?
C26 N8 C20 119.6(2) . . ?
C20 N8 Co2 113.66(19) . . ?
C6 N2 Co1 123.1(2) . . ?
C6 N2 C3 119.8(3) . . ?
C3 N2 Co1 113.3(2) . . ?
C11 N5 Co2 118.3(2) . . ?
C15 N5 Co2 122.7(2) . . ?
C15 N5 C11 119.0(3) . . ?
C6 N4 Co2 118.2(2) . . ?
C10 N4 Co2 123.0(2) . . ?
C10 N4 C6 118.8(3) . . ?
C21 N7 Co2 124.1(2) . . ?
C21 N7 C18 115.9(3) . . ?
C18 N7 Co2 118.5(2) . . ?
C17 N6 Co2 100.09(18) . . ?
C17 N6 C19 111.5(3) . . ?
C19 N6 Co2 99.86(17) . . ?
C16 N6 Co2 128.9(2) . . ?
C16 N6 C17 107.4(2) . . ?
C16 N6 C19 108.4(2) . . ?
C1 N1 Co1 128.6(2) . . ?
C1 N1 C4 107.3(2) . . ?
C1 N1 C2 108.3(2) . . ?
C4 N1 Co1 100.75(17) . . ?
C4 N1 C2 111.5(2) . . ?
C2 N1 Co1 99.77(18) . . ?
N3 C11 N5 116.8(3) . . ?
N3 C11 C12 125.2(3) . . ?
N5 C11 C12 118.0(3) . . ?
N10 C26 C27 118.2(3) . . ?
N8 C26 N10 117.3(2) . . ?
N8 C26 C27 124.6(3) . . ?
N9 C21 C22 117.5(3) . . ?
N7 C21 N9 116.8(3) . . ?
N7 C21 C22 125.7(3) . . ?
N2 C6 N4 117.1(3) . . ?
N2 C6 C7 124.8(3) . . ?
N4 C6 C7 118.0(3) . . ?
N10 C30 H30 117.5 . . ?
N10 C30 C29 125.0(3) . . ?
C29 C30 H30 117.5 . . ?
N9 C25 H25 117.5 . . ?
N9 C25 C24 124.9(3) . . ?
C24 C25 H25 117.5 . . ?
C11 C12 H12 119.7 . . ?
C13 C12 C11 120.6(3) . . ?
C13 C12 H12 119.7 . . ?
N3 C5 H5A 109.5 . . ?
N3 C5 H5B 109.5 . . ?
N3 C5 C4 110.7(2) . . ?
H5A C5 H5B 108.1 . . ?
C4 C5 H5A 109.5 . . ?
C4 C5 H5B 109.5 . . ?
N1 C1 H1A 109.5 . . ?
N1 C1 H1B 109.5 . . ?
N1 C1 H1C 109.5 . . ?
H1A C1 H1B 109.5 . . ?
H1A C1 H1C 109.5 . . ?
H1B C1 H1C 109.5 . . ?
N5 C15 H15 117.7 . . ?
N5 C15 C14 124.6(3) . . ?
C14 C15 H15 117.7 . . ?
C21 C22 H22 119.5 . . ?
C23 C22 C21 121.0(3) . . ?
C23 C22 H22 119.5 . . ?
N4 C10 H10 117.6 . . ?
N4 C10 C9 124.9(3) . . ?
C9 C10 H10 117.6 . . ?
N2 C3 H3A 110.2 . . ?
N2 C3 H3B 110.2 . . ?
N2 C3 C2 107.7(2) . . ?
H3A C3 H3B 108.5 . . ?
C2 C3 H3A 110.2 . . ?
C2 C3 H3B 110.2 . . ?
C22 C23 H23 120.1 . . ?
C22 C23 C24 119.9(3) . . ?
C24 C23 H23 120.1 . . ?
C12 C13 H13 120.0 . . ?
C12 C13 C14 120.0(3) . . ?
C14 C13 H13 120.0 . . ?
N1 C4 C5 111.9(3) . . ?
N1 C4 H4A 109.2 . . ?
N1 C4 H4B 109.2 . . ?
C5 C4 H4A 109.2 . . ?
C5 C4 H4B 109.2 . . ?
H4A C4 H4B 107.9 . . ?
C26 C27 H27 119.6 . . ?
C28 C27 C26 120.7(3) . . ?
C28 C27 H27 119.6 . . ?
N6 C17 H17A 109.2 . . ?
N6 C17 H17B 109.2 . . ?
N6 C17 C18 112.0(2) . . ?
H17A C17 H17B 107.9 . . ?
C18 C17 H17A 109.2 . . ?
C18 C17 H17B 109.2 . . ?
N8 C20 H20A 110.2 . . ?
N8 C20 H20B 110.2 . . ?
N8 C20 C19 107.6(2) . . ?
H20A C20 H20B 108.5 . . ?
C19 C20 H20A 110.2 . . ?
C19 C20 H20B 110.2 . . ?
N6 C19 C20 109.7(3) . . ?
N6 C19 H19A 109.7 . . ?
N6 C19 H19B 109.7 . . ?
C20 C19 H19A 109.7 . . ?
C20 C19 H19B 109.7 . . ?
H19A C19 H19B 108.2 . . ?
C10 C9 H9 121.4 . . ?
C10 C9 C8 117.3(3) . . ?
C8 C9 H9 121.4 . . ?
N6 C16 H16A 109.5 . . ?
N6 C16 H16B 109.5 . . ?
N6 C16 H16C 109.5 . . ?
H16A C16 H16B 109.5 . . ?
H16A C16 H16C 109.5 . . ?
H16B C16 H16C 109.5 . . ?
C6 C7 H7 119.7 . . ?
C8 C7 C6 120.6(3) . . ?
C8 C7 H7 119.7 . . ?
N7 C18 C17 111.0(3) . . ?
N7 C18 H18A 109.4 . . ?
N7 C18 H18B 109.4 . . ?
C17 C18 H18A 109.4 . . ?
C17 C18 H18B 109.4 . . ?
H18A C18 H18B 108.0 . . ?
N1 C2 C3 110.1(3) . . ?
N1 C2 H2A 109.6 . . ?
N1 C2 H2B 109.6 . . ?
C3 C2 H2A 109.6 . . ?
C3 C2 H2B 109.6 . . ?
H2A C2 H2B 108.1 . . ?
C25 C24 C23 117.1(3) . . ?
C25 C24 H24 121.4 . . ?
C23 C24 H24 121.4 . . ?
C27 C28 H28 120.0 . . ?
C27 C28 C29 120.1(3) . . ?
C29 C28 H28 120.0 . . ?
C9 C8 H8 120.0 . . ?
C7 C8 C9 120.1(3) . . ?
C7 C8 H8 120.0 . . ?
C30 C29 C28 117.1(3) . . ?
C30 C29 H29 121.5 . . ?
C28 C29 H29 121.5 . . ?
C15 C14 C13 117.2(3) . . ?
C15 C14 H14 121.4 . . ?
C13 C14 H14 121.4 . . ?

loop_
_geom_bond_atom_site_label_1
_geom_bond_atom_site_label_2
_geom_bond_distance
_geom_bond_site_symmetry_2
_geom_bond_publ_flag
Co2 Co1 2.3682(6) . ?
Co2 N8 1.917(2) . ?
Co2 N5 1.948(2) . ?
Co2 N4 1.976(3) . ?
Co2 N7 1.957(3) . ?
Co2 N6 2.302(3) . ?
Co1 N10 1.973(2) . ?
Co1 N9 1.947(2) . ?
Co1 N3 1.956(2) . ?
Co1 N2 1.925(3) . ?
Co1 N1 2.295(3) . ?
N10 C26 1.376(4) . ?
N10 C30 1.348(4) . ?
N9 C21 1.380(4) . ?
N9 C25 1.341(4) . ?
N3 C11 1.322(4) . ?
N3 C5 1.462(4) . ?
N8 C26 1.328(4) . ?
N8 C20 1.445(4) . ?
N2 C6 1.321(4) . ?
N2 C3 1.454(4) . ?
N5 C11 1.373(4) . ?
N5 C15 1.345(4) . ?
N4 C6 1.375(4) . ?
N4 C10 1.342(4) . ?
N7 C21 1.324(4) . ?
N7 C18 1.451(4) . ?
N6 C17 1.478(4) . ?
N6 C19 1.491(4) . ?
N6 C16 1.471(4) . ?
N1 C1 1.479(4) . ?
N1 C4 1.481(4) . ?
N1 C2 1.483(4) . ?
C11 C12 1.436(4) . ?
C26 C27 1.434(4) . ?
C21 C22 1.431(4) . ?
C6 C7 1.441(4) . ?
C30 H30 0.9500 . ?
C30 C29 1.371(4) . ?
C25 H25 0.9500 . ?
C25 C24 1.371(4) . ?
C12 H12 0.9500 . ?
C12 C13 1.365(4) . ?
C5 H5A 0.9900 . ?
C5 H5B 0.9900 . ?
C5 C4 1.517(4) . ?
C1 H1A 0.9800 . ?
C1 H1B 0.9800 . ?
C1 H1C 0.9800 . ?
C15 H15 0.9500 . ?
C15 C14 1.376(4) . ?
C22 H22 0.9500 . ?
C22 C23 1.370(4) . ?
C10 H10 0.9500 . ?
C10 C9 1.376(5) . ?
C3 H3A 0.9900 . ?
C3 H3B 0.9900 . ?
C3 C2 1.507(4) . ?
C23 H23 0.9500 . ?
C23 C24 1.392(4) . ?
C13 H13 0.9500 . ?
C13 C14 1.393(5) . ?
C4 H4A 0.9900 . ?
C4 H4B 0.9900 . ?
C27 H27 0.9500 . ?
C27 C28 1.356(4) . ?
C17 H17A 0.9900 . ?
C17 H17B 0.9900 . ?
C17 C18 1.511(4) . ?
C20 H20A 0.9900 . ?
C20 H20B 0.9900 . ?
C20 C19 1.516(4) . ?
C19 H19A 0.9900 . ?
C19 H19B 0.9900 . ?
C9 H9 0.9500 . ?
C9 C8 1.387(5) . ?
C16 H16A 0.9800 . ?
C16 H16B 0.9800 . ?
C16 H16C 0.9800 . ?
C7 H7 0.9500 . ?
C7 C8 1.362(5) . ?
C18 H18A 0.9900 . ?
C18 H18B 0.9900 . ?
C2 H2A 0.9900 . ?
C2 H2B 0.9900 . ?
C24 H24 0.9500 . ?
C28 H28 0.9500 . ?
C28 C29 1.394(5) . ?
C8 H8 0.9500 . ?
C29 H29 0.9500 . ?
C14 H14 0.9500 . ?

loop_
_geom_torsion_atom_site_label_1
_geom_torsion_atom_site_label_2
_geom_torsion_atom_site_label_3
_geom_torsion_atom_site_label_4
_geom_torsion
_geom_torsion_site_symmetry_1
_geom_torsion_site_symmetry_2
_geom_torsion_site_symmetry_3
_geom_torsion_site_symmetry_4
_geom_torsion_publ_flag
Co2 N8 C26 N10 -24.7(4) . . . . ?
Co2 N8 C26 C27 156.8(2) . . . . ?
Co2 N8 C20 C19 44.5(3) . . . . ?
Co2 N5 C11 N3 -10.7(4) . . . . ?
Co2 N5 C11 C12 170.0(2) . . . . ?
Co2 N5 C15 C14 -173.7(3) . . . . ?
Co2 N4 C6 N2 7.9(3) . . . . ?
Co2 N4 C6 C7 -172.1(2) . . . . ?
Co2 N4 C10 C9 175.0(3) . . . . ?
Co2 N7 C21 N9 -11.5(4) . . . . ?
Co2 N7 C21 C22 167.7(2) . . . . ?
Co2 N7 C18 C17 4.4(3) . . . . ?
Co2 N6 C17 C18 45.7(3) . . . . ?
Co2 N6 C19 C20 40.3(3) . . . . ?
Co1 N10 C26 N8 9.7(4) . . . . ?
Co1 N10 C26 C27 -171.8(2) . . . . ?
Co1 N10 C30 C29 177.2(3) . . . . ?
Co1 N9 C21 N7 -9.0(3) . . . . ?
Co1 N9 C21 C22 171.7(2) . . . . ?
Co1 N9 C25 C24 -174.7(2) . . . . ?
Co1 N3 C11 N5 -10.1(4) . . . . ?
Co1 N3 C11 C12 169.1(2) . . . . ?
Co1 N3 C5 C4 1.7(4) . . . . ?
Co1 N2 C6 N4 -23.9(4) . . . . ?
Co1 N2 C6 C7 156.1(2) . . . . ?
Co1 N2 C3 C2 43.0(3) . . . . ?
Co1 N1 C4 C5 45.2(3) . . . . ?
Co1 N1 C2 C3 41.4(3) . . . . ?
N10 C26 C27 C28 -7.8(5) . . . . ?
N10 C30 C29 C28 -3.4(5) . . . . ?
N9 C21 C22 C23 6.0(4) . . . . ?
N9 C25 C24 C23 0.7(5) . . . . ?
N3 C11 C12 C13 -173.3(3) . . . . ?
N3 C5 C4 N1 -35.2(4) . . . . ?
N8 C26 C27 C28 170.6(3) . . . . ?
N8 C20 C19 N6 -58.2(3) . . . . ?
N2 C6 C7 C8 175.7(3) . . . . ?
N2 C3 C2 N1 -58.3(3) . . . . ?
N5 C11 C12 C13 5.9(5) . . . . ?
N5 C15 C14 C13 2.1(5) . . . . ?
N4 C6 C7 C8 -4.3(4) . . . . ?
N4 C10 C9 C8 -2.0(5) . . . . ?
N7 C21 C22 C23 -173.2(3) . . . . ?
N6 C17 C18 N7 -37.4(4) . . . . ?
C11 N3 C5 C4 170.1(3) . . . . ?
C11 N5 C15 C14 4.3(5) . . . . ?
C11 C12 C13 C14 0.4(5) . . . . ?
C26 N10 C30 C29 -3.3(5) . . . . ?
C26 N8 C20 C19 -158.3(3) . . . . ?
C26 C27 C28 C29 1.1(5) . . . . ?
C21 N9 C25 C24 5.0(4) . . . . ?
C21 N7 C18 C17 171.2(3) . . . . ?
C21 C22 C23 C24 -0.5(5) . . . . ?
C6 N2 C3 C2 -158.2(3) . . . . ?
C6 N4 C10 C9 -2.8(5) . . . . ?
C6 C7 C8 C9 -0.5(5) . . . . ?
C30 N10 C26 N8 -169.9(3) . . . . ?
C30 N10 C26 C27 8.7(4) . . . . ?
C25 N9 C21 N7 171.2(3) . . . . ?
C25 N9 C21 C22 -8.1(4) . . . . ?
C12 C13 C14 C15 -4.3(5) . . . . ?
C5 N3 C11 N5 -177.8(3) . . . . ?
C5 N3 C11 C12 1.5(5) . . . . ?
C1 N1 C4 C5 -178.4(3) . . . . ?
C1 N1 C2 C3 -95.0(3) . . . . ?
C15 N5 C11 N3 171.2(3) . . . . ?
C15 N5 C11 C12 -8.1(4) . . . . ?
C22 C23 C24 C25 -2.9(5) . . . . ?
C10 N4 C6 N2 -174.2(3) . . . . ?
C10 N4 C6 C7 5.9(4) . . . . ?
C10 C9 C8 C7 3.6(5) . . . . ?
C3 N2 C6 N4 179.5(2) . . . . ?
C3 N2 C6 C7 -0.5(4) . . . . ?
C4 N1 C2 C3 147.2(3) . . . . ?
C27 C28 C29 C30 4.4(5) . . . . ?
C17 N6 C19 C20 145.3(3) . . . . ?
C20 N8 C26 N10 -179.8(3) . . . . ?
C20 N8 C26 C27 1.7(5) . . . . ?
C19 N6 C17 C18 -59.2(3) . . . . ?
C16 N6 C17 C18 -177.8(3) . . . . ?
C16 N6 C19 C20 -96.6(3) . . . . ?
C18 N7 C21 N9 -177.5(2) . . . . ?
C18 N7 C21 C22 1.7(4) . . . . ?
C2 N1 C4 C5 -59.9(3) . . . . ?
